data_2005072
loop_
_publ_author_name
'Otto, S.'
'Roodt, A.'

_publ_section_title
;
 <i>trans</i>-Chloromethylbis(tri-<i>p</i>-tolylarsine)platinum(II)
;
_journal_issue 7
_journal_name_full 'Acta Crystallographica Section C'
_journal_page_first 1636
_journal_page_last 1638
_journal_paper_doi 10.1107/S0108270196000510
_journal_volume 52
_journal_year 1996
_chemical_formula_iupac '[Pt Cl (C H3) (C21 H21 As)2]'
_chemical_formula_moiety 'Pt ( Cl )( C H3 ) [ As ( C6 H4 C H3 )3 ]2'
_chemical_formula_sum 'C43 H45 As2 Cl Pt'
_chemical_formula_weight 942.17
_chemical_name_systematic
;
trans-chloromethylbis(tri-p-tolylarsine)platinum(II)
;
_space_group_IT_number 33
_symmetry_cell_setting orthorhombic
_symmetry_space_group_name_Hall 'P 2c -2n'
_symmetry_space_group_name_H-M 'P n a 21'
_audit_creation_method SHELXL
_cell_angle_alpha 90.00
_cell_angle_beta 90.00
_cell_angle_gamma 90.00
_cell_formula_units_Z 4
_cell_length_a 21.771(4)
_cell_length_b 10.608(2)
_cell_length_c 16.885(3)
_cell_measurement_reflns_used 25
_cell_measurement_temperature 293(2)
_cell_measurement_theta_max 22
_cell_measurement_theta_min 17
_cell_volume 3899.5(12)
_computing_cell_refinement 'CAD-4 diffractometer software'
_computing_data_collection 'CAD-4 diffractometer software'
_computing_data_reduction 'Profit (Streltzov & Zavodnik, 1989)'
_computing_molecular_graphics 'ORTEPII (Johnson, 1976)'
_computing_publication_material SHELXL93
_computing_structure_refinement 'SHELXL93 (Sheldrick, 1993)'
_computing_structure_solution 'SHELXS86 (Sheldrick, 1990)'
_diffrn_ambient_temperature 293(2)
_diffrn_measurement_device 'Enraf Nonius CAD4'
_diffrn_measurement_method \q/2\q
_diffrn_radiation_monochromator graphite
_diffrn_radiation_source 'fine-focus sealed tube'
_diffrn_radiation_type MoK\a
_diffrn_radiation_wavelength 0.71073
_diffrn_reflns_av_R_equivalents 'not determined'
_diffrn_reflns_av_sigmaI/netI 0.0196
_diffrn_reflns_limit_h_max 25
_diffrn_reflns_limit_h_min 0
_diffrn_reflns_limit_k_max 12
_diffrn_reflns_limit_k_min 0
_diffrn_reflns_limit_l_max 20
_diffrn_reflns_limit_l_min 0
_diffrn_reflns_number 3964
_diffrn_reflns_theta_max 24.97
_diffrn_reflns_theta_min 1.87
_diffrn_standards_decay_% '< 1'
_diffrn_standards_interval_time 3600
_diffrn_standards_number 3
_exptl_absorpt_coefficient_mu 5.379
_exptl_absorpt_correction_T_max 0.487
_exptl_absorpt_correction_T_min 0.397
_exptl_absorpt_correction_type
; numerical integration  (Akselrud, Grin, Zavalii, Petcharsky & Fundamensky,
1989)
;
_exptl_crystal_colour Colourless
_exptl_crystal_density_diffrn 1.605
_exptl_crystal_density_meas 1.592
_exptl_crystal_density_method 'flotation in NaI/H~2~O'
_exptl_crystal_description 'Thick plate'
_exptl_crystal_F_000 1856
_exptl_crystal_size_max 0.56
_exptl_crystal_size_mid 0.26
_exptl_crystal_size_min 0.24
_refine_diff_density_max 0.914
_refine_diff_density_min -1.153
_refine_ls_abs_structure_details 'Flack (1983)'
_refine_ls_abs_structure_Flack -0.004(10)
_refine_ls_extinction_method none
_refine_ls_goodness_of_fit_all 1.077
_refine_ls_goodness_of_fit_obs 1.077
_refine_ls_hydrogen_treatment 'H atoms riding'
_refine_ls_matrix_type full
_refine_ls_number_parameters 432
_refine_ls_number_reflns 2282
_refine_ls_number_restraints 1
_refine_ls_restrained_S_all 1.076
_refine_ls_restrained_S_obs 1.076
_refine_ls_R_factor_all 0.0226
_refine_ls_R_factor_obs 0.0226
_refine_ls_shift/esd_max -0.083
_refine_ls_shift/esd_mean 0.006
_refine_ls_structure_factor_coef Fsqd
_refine_ls_weighting_details 'w = 1/[\s^2^(Fo^2^)+(0.0475P)^2^] where P=(Fo^2^+2Fc^2^)/3'
_refine_ls_weighting_scheme calc
_refine_ls_wR_factor_all 0.0545
_refine_ls_wR_factor_obs 0.0545
_reflns_number_observed 2282
_reflns_number_total 2282
_reflns_observed_criterion >2sigma(I)
_cod_data_source_file ab1292.cif
_cod_data_source_block ptmpta
_cod_depositor_comments
;
The following automatic conversions were performed:
'_symmetry_cell_setting' value 'Orthorhombic' changed to 'orthorhombic'
according to '/home/saulius/struct/CIF-dictionaries/cif_core.dic'
dictionary named 'cif_core.dic' version 2.4.1 from 2010-06-29.

Automatic conversion script
Id: cif_fix_enum 1527 2010-12-29 10:47:43Z saulius 

The following automatic conversions were performed:

'_symmetry_cell_setting' value 'Orthorhombic' changed to
'orthorhombic' according to
/home/saulius/struct/CIF-dictionaries/cif_core.dic dictionary named
'cif_core.dic' version 2.4.1 from 2010-06-29.

'_geom_bond_publ_flag'
value 'Yes' changed to 'yes' according to
/home/saulius/struct/CIF-dictionaries/cif_core.dic dictionary named
'cif_core.dic' version 2.4.1 from 2010-06-29 (10
times).

'_geom_angle_publ_flag' value 'Yes' changed to 'yes'
according to /home/saulius/struct/CIF-dictionaries/cif_core.dic
dictionary named 'cif_core.dic' version 2.4.1 from 2010-06-29 (12
times).

Automatic conversion script
Id: cif_fix_values 1715 2011-07-08 13:25:40Z adriana 

The following automatic conversions were performed:

'_refine_ls_weighting_scheme' value 'calc w =
1/[\s^2^(Fo^2^)+(0.0475P)^2^] where P=(Fo^2^+2Fc^2^)/3' was changed
to 'calc'. New tag '_refine_ls_weighting_details' was created. The
value of the new tag was set to 'w = 1/[\s^2^(Fo^2^)+(0.0475P)^2^]
where P=(Fo^2^+2Fc^2^)/3'.

Automatic conversion script
Id: cif_fix_values 3143 2015-03-26 13:38:13Z robertas 
;
_cod_database_code 2005072

loop_
_symmetry_equiv_pos_as_xyz
'x, y, z'
'-x, -y, z+1/2'
'x+1/2, -y+1/2, z'
'-x+1/2, y+1/2, z+1/2'

loop_
_atom_site_aniso_label
_atom_site_aniso_U_11
_atom_site_aniso_U_22
_atom_site_aniso_U_33
_atom_site_aniso_U_12
_atom_site_aniso_U_13
_atom_site_aniso_U_23
Pt 0.03194(15) 0.0372(2) 0.0413(2) -0.00032(15) 0.0003(2) -0.0011(2)
As1 0.0361(5) 0.0383(5) 0.0384(5) -0.0016(4) -0.0022(4) 0.0007(5)
As2 0.0311(4) 0.0359(5) 0.0375(5) -0.0012(4) 0.0039(4) 0.0008(4)
Cl1 0.048(2) 0.055(2) 0.071(2) 0.0170(13) -0.0100(13) -0.0144(14)
C1 0.043(5) 0.043(5) 0.066(7) 0.006(5) -0.002(5) -0.027(5)
C11 0.028(5) 0.043(5) 0.047(6) -0.006(4) -0.003(4) -0.002(5)
C12 0.050(6) 0.041(5) 0.040(5) -0.003(5) 0.002(5) 0.006(5)
C13 0.051(6) 0.047(6) 0.052(6) 0.004(5) -0.009(5) 0.001(5)
C14 0.036(5) 0.037(5) 0.061(7) 0.003(4) -0.009(5) -0.009(5)
C141 0.076(9) 0.047(6) 0.077(9) 0.001(6) -0.011(7) 0.005(6)
C15 0.060(6) 0.049(6) 0.043(6) 0.000(5) 0.005(5) -0.006(5)
C16 0.063(7) 0.051(6) 0.032(5) -0.005(5) 0.006(5) 0.009(5)
C21 0.042(5) 0.044(5) 0.034(5) 0.004(4) -0.004(4) 0.002(4)
C22 0.044(6) 0.050(6) 0.061(7) 0.000(5) -0.008(5) 0.005(6)
C23 0.047(6) 0.068(8) 0.054(7) -0.003(6) -0.011(5) -0.001(6)
C24 0.070(7) 0.070(8) 0.040(6) 0.011(7) -0.011(6) 0.000(6)
C241 0.113(11) 0.087(10) 0.067(8) 0.024(10) -0.023(8) 0.007(9)
C25 0.102(10) 0.046(7) 0.063(7) 0.014(7) -0.015(7) 0.014(7)
C26 0.086(9) 0.048(6) 0.048(6) 0.001(6) -0.009(6) 0.004(5)
C31 0.047(6) 0.037(5) 0.033(4) -0.001(4) 0.003(4) -0.001(4)
C32 0.056(7) 0.072(8) 0.041(6) -0.004(6) -0.003(5) -0.008(6)
C33 0.041(6) 0.082(8) 0.040(6) 0.008(6) 0.000(5) -0.007(6)
C34 0.052(6) 0.049(6) 0.052(6) 0.012(5) 0.019(5) -0.003(5)
C341 0.075(9) 0.093(10) 0.077(9) -0.006(7) 0.023(7) 0.009(8)
C35 0.041(6) 0.071(8) 0.062(7) 0.001(5) 0.005(5) 0.001(6)
C36 0.036(6) 0.085(8) 0.046(8) 0.005(5) -0.006(4) 0.003(5)
C41 0.033(5) 0.046(6) 0.034(5) 0.002(4) -0.001(4) 0.004(4)
C42 0.039(6) 0.065(7) 0.054(7) 0.002(5) 0.008(5) 0.015(6)
C43 0.072(8) 0.062(7) 0.062(7) 0.015(6) 0.011(6) 0.028(6)
C44 0.045(6) 0.068(9) 0.039(6) 0.013(6) 0.011(5) -0.004(6)
C441 0.080(9) 0.087(10) 0.068(8) 0.029(8) 0.005(8) 0.016(8)
C45 0.039(6) 0.063(7) 0.067(7) -0.004(5) 0.001(5) 0.000(6)
C46 0.040(6) 0.050(6) 0.061(7) 0.002(5) -0.003(5) 0.000(5)
C51 0.028(4) 0.044(4) 0.043(4) -0.004(4) -0.004(7) 0.015(6)
C52 0.077(8) 0.065(7) 0.051(7) -0.003(6) 0.023(6) 0.007(6)
C53 0.072(9) 0.107(11) 0.058(8) 0.013(8) 0.033(7) 0.016(8)
C54 0.052(7) 0.075(8) 0.077(9) -0.012(7) 0.001(7) 0.032(7)
C541 0.109(13) 0.088(10) 0.118(14) -0.014(9) 0.022(11) 0.053(10)
C55 0.065(7) 0.045(6) 0.071(8) -0.007(5) -0.011(6) 0.017(6)
C56 0.046(5) 0.047(5) 0.043(6) 0.002(4) 0.000(5) 0.002(5)
C61 0.037(5) 0.047(5) 0.032(5) 0.006(4) 0.006(4) 0.001(5)
C62 0.051(6) 0.049(6) 0.041(5) -0.007(5) 0.010(5) 0.005(5)
C63 0.065(8) 0.050(7) 0.050(6) -0.012(5) 0.005(5) 0.001(6)
C64 0.067(7) 0.055(6) 0.044(6) 0.011(6) 0.005(5) -0.002(5)
C641 0.086(10) 0.088(10) 0.050(7) 0.000(8) 0.013(7) -0.022(8)
C65 0.047(6) 0.077(8) 0.052(6) 0.005(6) 0.020(5) -0.006(6)
C66 0.040(6) 0.054(6) 0.048(6) 0.001(5) 0.001(5) 0.000(5)

loop_
_atom_site_label
_atom_site_occupancy
_atom_site_fract_x
_atom_site_fract_y
_atom_site_fract_z
_atom_site_U_iso_or_equiv
_atom_site_thermal_displace_type
_atom_site_calc_flag
_atom_site_refinement_flags
_atom_site_type_symbol
Pt 1 .402030(10) .37767(3) .49989(3) .03683(10) Uani d . Pt
As1 1 .48665(4) .49416(9) .55231(6) .0376(2) Uani d . As
As2 1 .32160(4) .26029(8) .43824(5) .0348(2) Uani d . As
Cl1 1 .47212(12) .2131(3) .4639(2) .0583(7) Uani d . Cl
C1 1 .3394(4) .5127(9) .5437(7) .051(3) Uani d . C
H1A 1 .349(2) .5939(16) .522(3) .076(6) Uiso calc R H
H1B 1 .342(2) .516(5) .6004(8) .076(6) Uiso calc R H
H1C 1 .2984(5) .489(4) .529(4) .076(6) Uiso calc R H
C11 1 .4696(4) .6631(9) .5917(6) .040(2) Uani d . C
C12 1 .4767(4) .7659(8) .5443(6) .044(2) Uani d . C
H12 1 .4932(4) .7559(8) .4939(6) .076(6) Uiso calc R H
C13 1 .4598(5) .8854(10) .5699(7) .050(2) Uani d . C
H13 1 .4664(5) .9545(10) .5371(7) .076(6) Uiso calc R H
C14 1 .4337(4) .9031(9) .6424(7) .045(2) Uani d . C
C141 1 .4157(6) 1.0304(11) .6723(8) .067(3) Uani d . C
H14A 1 .443(2) 1.055(3) .714(3) .076(6) Uiso calc R H
H14B 1 .3744(13) 1.027(2) .692(4) .076(6) Uiso calc R H
H14C 1 .418(3) 1.0905(17) .6299(14) .076(6) Uiso calc R H
C15 1 .4268(5) .7959(10) .6915(7) .051(3) Uani d . C
H15 1 .4110(5) .8052(10) .7424(7) .076(6) Uiso calc R H
C16 1 .4426(5) .6821(10) .6657(6) .049(3) Uani d . C
H16 1 .4354(5) .6127(10) .6980(6) .076(6) Uiso calc R H
C21 1 .5342(4) .4230(9) .6376(5) .040(2) Uani d . C
C22 1 .5693(5) .4937(11) .6889(6) .052(3) Uani d . C
H22 1 .5713(5) .5805(11) .6817(6) .076(6) Uiso calc R H
C23 1 .6010(5) .4416(12) .7495(7) .056(3) Uani d . C
H23 1 .6253(5) .4925(12) .7814(7) .076(6) Uiso calc R H
C24 1 .5976(5) .3125(12) .7649(7) .060(3) Uani d . C
C241 1 .6298(8) .2549(15) .8347(8) .089(4) Uani d . C
H24A 1 .640(3) .3195(19) .873(2) .076(6) Uiso calc R H
H24B 1 .6670(19) .215(6) .8173(10) .076(6) Uiso calc R H
H24C 1 .6035(15) .193(5) .859(3) .076(6) Uiso calc R H
C25 1 .5618(6) .2421(12) .7153(7) .070(3) Uani d . C
H25 1 .5588(6) .1559(12) .7243(7) .076(6) Uiso calc R H
C26 1 .5294(6) .2937(10) .6517(7) .061(3) Uani d . C
H26 1 .5051(6) .2430(10) .6195(7) .076(6) Uiso calc R H
C31 1 .5462(4) .5296(9) .4695(6) .039(2) Uani d . C
C32 1 .5225(5) .5418(11) .3928(6) .056(3) Uani d . C
H32 1 .4812(5) .5265(11) .3830(6) .076(6) Uiso calc R H
C33 1 .5606(5) .5763(12) .3327(7) .054(3) Uani d . C
H33 1 .5448(5) .5838(12) .2817(7) .076(6) Uiso calc R H
C34 1 .6231(5) .6008(10) .3455(7) .051(3) Uani d . C
C341 1 .6627(7) .6400(13) .2758(9) .082(4) Uani d . C
H34A 1 .646(2) .715(4) .252(3) .076(6) Uiso calc R H
H34B 1 .663(3) .574(3) .237(2) .076(6) Uiso calc R H
H34C 1 .7037(10) .657(6) .2938(11) .076(6) Uiso calc R H
C35 1 .6452(5) .5870(11) .4205(7) .058(3) Uani d . C
H35 1 .6866(5) .6016(11) .4303(7) .076(6) Uiso calc R H
C36 1 .6070(4) .5518(12) .4823(6) .056(3) Uani d . C
H36 1 .6230(4) .5432(12) .5330(6) .076(6) Uiso calc R H
C41 1 .2431(4) .3438(9) .4182(5) .038(2) Uani d . C
C42 1 .2435(5) .4667(11) .3931(6) .053(3) Uani d . C
H42 1 .2803(5) .5084(11) .3831(6) .076(6) Uiso calc R H
C43 1 .1882(6) .5266(12) .3832(7) .066(3) Uani d . C
H43 1 .1886(6) .6106(12) .3674(7) .076(6) Uiso calc R H
C44 1 .1323(5) .4695(12) .3951(6) .051(3) Uani d . C
C441 1 .0721(6) .5413(14) .3869(8) .078(4) Uani d . C
H44A 1 .0513(17) .542(6) .4369(13) .076(6) Uiso calc R H
H44B 1 .0467(16) .501(4) .348(3) .076(6) Uiso calc R H
H44C 1 .0804(7) .626(3) .371(4) .076(6) Uiso calc R H
C45 1 .1337(5) .3460(11) .4149(7) .056(3) Uani d . C
H45 1 .0969(5) .3026(11) .4204(7) .076(6) Uiso calc R H
C46 1 .1880(4) .2825(10) .4273(7) .050(3) Uani d . C
H46 1 .1873(4) .1979(10) .4418(7) .076(6) Uiso calc R H
C51 1 .2973(3) .1203(8) .5045(9) .038(2) Uani d . C
C52 1 .2665(6) .1502(11) .5756(7) .065(3) Uani d . C
H52 1 .2580(6) .2334(11) .5889(7) .076(6) Uiso calc R H
C53 1 .2494(6) .0517(15) .6250(8) .079(4) Uani d . C
H53 1 .2258(6) .0695(15) .6696(8) .076(6) Uiso calc R H
C54 1 .2659(6) -.0697(13) .6108(8) .068(3) Uani d . C
C541 1 .2496(8) -0.1733(15) .6680(11) .105(6) Uani d . C
H54A 1 .213(2) -0.151(4) .696(3) .076(6) Uiso calc R H
H54B 1 .2825(17) -0.185(5) .705(3) .076(6) Uiso calc R H
H54C 1 .243(3) -0.250(2) .6393(12) .076(6) Uiso calc R H
C55 1 .2990(5) -.0924(10) .5443(8) .060(3) Uani d . C
H55 1 .3112(5) -0.1748(10) .5340(8) .076(6) Uiso calc R H
C56 1 .3157(4) .0009(9) .4908(6) .045(2) Uani d . C
H56 1 .3391(4) -.0185(9) .4464(6) .076(6) Uiso calc R H
C61 1 .3381(4) .1797(9) .3377(5) .038(2) Uani d . C
C62 1 .2947(5) .1005(9) .3035(6) .047(2) Uani d . C
H62 1 .2584(5) .0830(9) .3304(6) .076(6) Uiso calc R H
C63 1 .3048(5) .0479(10) .2305(7) .055(3) Uani d . C
H63 1 .2751(5) -.0051(10) .2092(7) .076(6) Uiso calc R H
C64 1 .3566(6) .0702(11) .1880(7) .055(3) Uani d . C
C641 1 .3652(6) .0204(14) .1047(7) .075(4) Uani d . C
H64A 1 .4036(17) -.024(6) .1014(13) .076(6) Uiso calc R H
H64B 1 .366(3) .0896(15) .0680(8) .076(6) Uiso calc R H
H64C 1 .332(2) -.036(6) .0919(18) .076(6) Uiso calc R H
C65 1 .3992(5) .1509(11) .2211(7) .059(3) Uani d . C
H65 1 .4347(5) .1706(11) .1930(7) .076(6) Uiso calc R H
C66 1 .3903(4) .2027(10) .2947(7) .048(3) Uani d . C
H66 1 .4204(4) .2548(10) .3160(7) .076(6) Uiso calc R H

loop_
_atom_type_symbol
_atom_type_description
_atom_type_scat_dispersion_real
_atom_type_scat_dispersion_imag
_atom_type_scat_source
C C 0.0033 0.0016 'International Tables Vol C Tables 4.2.6.8 and 6.1.1.4'
H H 0.0000 0.0000 'International Tables Vol C Tables 4.2.6.8 and 6.1.1.4'
As As 0.0499 2.0058 'International Tables Vol C Tables 4.2.6.8 and 6.1.1.4'
Cl Cl 0.1484 0.1585 'International Tables Vol C Tables 4.2.6.8 and 6.1.1.4'
Pt Pt -1.7033 8.3905 'International Tables Vol C Tables 4.2.6.8 and 6.1.1.4'

loop_
_geom_angle_atom_site_label_1
_geom_angle_atom_site_label_2
_geom_angle_atom_site_label_3
_geom_angle
_geom_angle_publ_flag
C1 Pt As1 91.0(3) yes
C1 Pt As2 91.9(3) yes
As1 Pt As2 175.66(4) yes
C1 Pt Cl1 173.7(3) yes
As2 Pt Cl1 88.66(7) yes
As1 Pt Cl1 88.84(7) yes
C21 As1 C31 104.7(4) ?
C21 As1 C11 102.0(4) ?
C31 As1 C11 101.2(4) ?
C21 As1 Pt 119.3(3) yes
C31 As1 Pt 110.4(3) yes
C11 As1 Pt 117.1(3) yes
C51 As2 C61 102.7(5) ?
C51 As2 C41 102.1(3) ?
C61 As2 C41 102.2(4) ?
C51 As2 Pt 110.5(4) yes
C61 As2 Pt 118.5(3) yes
C41 As2 Pt 118.7(3) yes
C12 C11 C16 117.3(9) ?
C12 C11 As1 120.9(7) ?
C16 C11 As1 121.3(8) ?
C11 C12 C13 121.1(10) ?
C14 C13 C12 121.0(10) ?
C13 C14 C15 117.4(9) ?
C13 C14 C141 122.5(10) ?
C15 C14 C141 120.0(10) ?
C16 C15 C14 120.6(10) ?
C15 C16 C11 122.3(10) ?
C22 C21 C26 118.0(9) ?
C22 C21 As1 123.7(8) ?
C26 C21 As1 118.1(7) ?
C23 C22 C21 122.4(11) ?
C22 C23 C24 121.1(11) ?
C25 C24 C23 116.8(11) ?
C25 C24 C241 121.7(12) ?
C23 C24 C241 121.5(12) ?
C24 C25 C26 123.1(12) ?
C25 C26 C21 118.5(11) ?
C36 C31 C32 119.2(9) ?
C36 C31 As1 124.6(7) ?
C32 C31 As1 116.0(8) ?
C33 C32 C31 119.4(10) ?
C32 C33 C34 121.7(10) ?
C35 C34 C33 117.9(10) ?
C35 C34 C341 123.3(11) ?
C33 C34 C341 118.8(11) ?
C34 C35 C36 121.0(10) ?
C31 C36 C35 120.8(9) ?
C46 C41 C42 119.3(9) ?
C46 C41 As2 122.0(7) ?
C42 C41 As2 118.7(7) ?
C43 C42 C41 118.3(10) ?
C42 C43 C44 123.8(11) ?
C45 C44 C43 116.3(10) ?
C45 C44 C441 121.8(11) ?
C43 C44 C441 122.0(11) ?
C44 C45 C46 122.1(10) ?
C41 C46 C45 120.1(10) ?
C56 C51 C52 119.8(11) ?
C56 C51 As2 122.8(10) ?
C52 C51 As2 116.7(7) ?
C53 C52 C51 118.1(11) ?
C54 C53 C52 122.4(11) ?
C55 C54 C53 117.0(11) ?
C55 C54 C541 121.8(13) ?
C53 C54 C541 121.1(14) ?
C54 C55 C56 123.5(11) ?
C51 C56 C55 118.7(11) ?
C66 C61 C62 116.8(9) ?
C66 C61 As2 122.7(8) ?
C62 C61 As2 120.3(7) ?
C63 C62 C61 120.7(9) ?
C64 C63 C62 122.5(11) ?
C63 C64 C65 116.9(10) ?
C63 C64 C641 122.2(12) ?
C65 C64 C641 120.6(11) ?
C66 C65 C64 121.3(10) ?
C61 C66 C65 121.8(10) ?

loop_
_geom_bond_atom_site_label_1
_geom_bond_atom_site_label_2
_geom_bond_distance
_geom_bond_publ_flag
Pt C1 2.111(9) yes
Pt As1 2.3883(10) yes
Pt As2 2.3875(10) yes
Pt Cl1 2.397(3) yes
As1 C21 1.928(9) yes
As1 C31 1.943(9) yes
As1 C11 1.948(9) yes
As2 C51 1.933(11) yes
As2 C61 1.934(9) yes
As2 C41 1.954(9) yes
C11 C12 1.362(12) ?
C11 C16 1.394(14) ?
C12 C13 1.389(13) ?
C13 C14 1.36(2) ?
C14 C15 1.415(15) ?
C14 C141 1.495(14) ?
C15 C16 1.329(14) ?
C21 C22 1.377(14) ?
C21 C26 1.397(14) ?
C22 C23 1.35(2) ?
C23 C24 1.40(2) ?
C24 C25 1.37(2) ?
C24 C241 1.50(2) ?
C25 C26 1.40(2) ?
C31 C36 1.361(13) ?
C31 C32 1.400(15) ?
C32 C33 1.36(2) ?
C33 C34 1.40(2) ?
C34 C35 1.36(2) ?
C34 C341 1.52(2) ?
C35 C36 1.386(14) ?
C41 C46 1.375(13) ?
C41 C42 1.371(14) ?
C42 C43 1.371(15) ?
C43 C44 1.37(2) ?
C44 C45 1.35(2) ?
C44 C441 1.52(2) ?
C45 C46 1.375(14) ?
C51 C56 1.348(12) ?
C51 C52 1.41(2) ?
C52 C53 1.39(2) ?
C53 C54 1.36(2) ?
C54 C55 1.36(2) ?
C54 C541 1.50(2) ?
C55 C56 1.389(14) ?
C61 C66 1.369(13) ?
C61 C62 1.391(14) ?
C62 C63 1.371(15) ?
C63 C64 1.36(2) ?
C64 C65 1.38(2) ?
C64 C641 1.51(2) ?
C65 C66 1.37(2) ?
